data_7716288
loop_
_publ_author_name
'Regueiro, Alejandro'
'Garc&#xed;a-L&#xf3;pez, V&#xed;ctor'
'Forment-Aliaga, Alicia'
'Clemente-Le&#xf3;n, Miguel'

_publ_section_title
;
 Chiral spin-crossover complexes based on an enantiopure Schiff base
 ligand with three chiral carbon centers.
;
_journal_issue 25
_journal_name_full 'Dalton transactions (Cambridge, England : 2003)'
_journal_page_first 10637
_journal_page_last 10643
_journal_paper_doi 10.1039/d4dt00924j
_journal_volume 53
_journal_year 2024
_chemical_formula_moiety 'C23 H25 Fe N6 O Se2'
_chemical_formula_sum 'C23 H25 Fe N6 O Se2'
_chemical_formula_weight 615.26
_space_group_crystal_system monoclinic
_space_group_IT_number 4
_space_group_name_Hall 'P 2yb'
_space_group_name_H-M_alt 'P 1 21 1'
_atom_sites_solution_hydrogens geom
_audit_creation_date 2024-05-02
_audit_creation_method
;
Olex2 1.2
(compiled May 18 2018 14:05:52 for OlexSys, GUI svn.r5506)
;
_audit_update_record
;
2024-05-02 deposited with the CCDC.	2024-06-03 downloaded from the CCDC.
;
_cell_angle_alpha 90
_cell_angle_beta 97.401(5)
_cell_angle_gamma 90
_cell_formula_units_Z 2
_cell_length_a 8.9670(5)
_cell_length_b 14.6787(8)
_cell_length_c 9.9286(5)
_cell_measurement_reflns_used 2078
_cell_measurement_temperature 300.00(10)
_cell_measurement_theta_max 16.6350
_cell_measurement_theta_min 3.1840
_cell_volume 1295.95(12)
_computing_cell_refinement 'CrysAlisPro 1.171.41.109a (Rigaku OD, 2021)'
_computing_data_collection 'CrysAlisPro 1.171.41.109a (Rigaku OD, 2021)'
_computing_data_reduction 'CrysAlisPro 1.171.41.109a (Rigaku OD, 2021)'
_computing_molecular_graphics 'Olex2 (Dolomanov et al., 2009)'
_computing_publication_material 'Olex2 (Dolomanov et al., 2009)'
_computing_structure_refinement 'ShelXL (Sheldrick, 2015)'
_computing_structure_solution 'ShelXT (Sheldrick, 2015)'
_diffrn_ambient_environment air
_diffrn_ambient_temperature 300.00(10)
_diffrn_detector 'CCD plate'
_diffrn_detector_area_resol_mean 16.0267
_diffrn_detector_type Sapphire3
_diffrn_measured_fraction_theta_full 0.998
_diffrn_measured_fraction_theta_max 0.939
_diffrn_measurement_details
;
List of Runs (angles in degrees, time in seconds):

  # Type    Start    End  Width  t~exp~   \w     \q     \k     \f   Frames
#--------------------------------------------------------------------------
  1  \w    -38.00  46.00   1.00   15.00    --  -22.71  57.00 120.00   84
  2  \w    -80.00  -9.00   1.00   15.00    --  -22.71 124.00-117.00   71
  3  \w      2.00  92.00   1.00   15.00    --   23.49  57.00   0.00   90
  4  \w     -4.00  96.00   1.00   15.00    --   23.49  38.00 -90.00  100
  5  \w     -8.00  39.00   1.00   15.00    --   23.49  77.00  90.00   47
  6  \w     38.00  79.00   1.00   15.00    --   23.49-124.00 163.00   41
  7  \w     -8.00  33.00   1.00   15.00    --   23.49  77.00 -30.00   41
  8  \w    -23.00  98.00   1.00   15.00    --   23.49  19.00-180.00  121
  9  \w     39.00  97.00   1.00   15.00    --   23.49 178.00 120.00   58
 10  \w     -8.00  41.00   1.00   15.00    --   23.49  77.00-180.00   49
 11  \w    -46.00  19.00   1.00   15.00    --   23.49 -57.00-150.00   65
;
_diffrn_measurement_device 'four-circle diffractometer'
_diffrn_measurement_device_type 'SuperNova, Single source at offset/far, Sapphire3'
_diffrn_measurement_method '\w scans'
_diffrn_orient_matrix_type 'CrysAlisPro convention (1999,Acta A55,543-557)'
_diffrn_orient_matrix_UB_11 -0.0226214000
_diffrn_orient_matrix_UB_12 0.0436689000
_diffrn_orient_matrix_UB_13 0.0202430000
_diffrn_orient_matrix_UB_21 0.0585026000
_diffrn_orient_matrix_UB_22 0.0202619000
_diffrn_orient_matrix_UB_23 -0.0313988000
_diffrn_orient_matrix_UB_31 -0.0492345000
_diffrn_orient_matrix_UB_32 0.0040260000
_diffrn_orient_matrix_UB_33 -0.0616472000
_diffrn_radiation_monochromator mirror
_diffrn_radiation_probe x-ray
_diffrn_radiation_type MoK\a
_diffrn_radiation_wavelength 0.71073
_diffrn_reflns_av_R_equivalents 0.1224
_diffrn_reflns_av_unetI/netI 0.2146
_diffrn_reflns_Laue_measured_fraction_full 0.998
_diffrn_reflns_Laue_measured_fraction_max 0.939
_diffrn_reflns_limit_h_max 12
_diffrn_reflns_limit_h_min -12
_diffrn_reflns_limit_k_max 20
_diffrn_reflns_limit_k_min -20
_diffrn_reflns_limit_l_max 13
_diffrn_reflns_limit_l_min -14
_diffrn_reflns_number 21626
_diffrn_reflns_point_group_measured_fraction_full 0.998
_diffrn_reflns_point_group_measured_fraction_max 0.910
_diffrn_reflns_theta_full 25.242
_diffrn_reflns_theta_max 30.505
_diffrn_reflns_theta_min 2.882
_diffrn_source 'micro-focus sealed X-ray tube'
_diffrn_source_type 'SuperNova (Mo) X-ray Source'
_exptl_absorpt_coefficient_mu 3.417
_exptl_absorpt_correction_T_max 1.00000
_exptl_absorpt_correction_T_min 0.71015
_exptl_absorpt_correction_type multi-scan
_exptl_absorpt_process_details
;
CrysAlisPro 1.171.41.109a (Rigaku Oxford Diffraction, 2021)
Empirical absorption correction using spherical harmonics,
implemented in SCALE3 ABSPACK scaling algorithm.
;
_exptl_crystal_colour black
_exptl_crystal_colour_primary black
_exptl_crystal_density_diffrn 1.577
_exptl_crystal_description needle
_exptl_crystal_F_000 614
_exptl_crystal_size_max 0.23
_exptl_crystal_size_mid 0.04
_exptl_crystal_size_min 0.02
_refine_diff_density_max 0.517
_refine_diff_density_min -0.375
_refine_diff_density_rms 0.069
_refine_ls_abs_structure_details
;
 Flack x determined using 660 quotients [(I+)-(I-)]/[(I+)+(I-)]
 (Parsons, Flack and Wagner, Acta Cryst. B69 (2013) 249-259).
;
_refine_ls_abs_structure_Flack -0.009(15)
_refine_ls_extinction_method none
_refine_ls_goodness_of_fit_ref 0.946
_refine_ls_hydrogen_treatment constr
_refine_ls_matrix_type full
_refine_ls_number_parameters 267
_refine_ls_number_reflns 7211
_refine_ls_number_restraints 9
_refine_ls_restrained_S_all 0.948
_refine_ls_R_factor_all 0.2576
_refine_ls_R_factor_gt 0.0725
_refine_ls_shift/su_max 0.000
_refine_ls_shift/su_mean 0.000
_refine_ls_structure_factor_coef Fsqd
_refine_ls_weighting_details 'w=1/[\s^2^(Fo^2^)+(0.0153P)^2^] where P=(Fo^2^+2Fc^2^)/3'
_refine_ls_weighting_scheme calc
_refine_ls_wR_factor_gt 0.0870
_refine_ls_wR_factor_ref 0.1323
_reflns_Friedel_coverage 0.873
_reflns_Friedel_fraction_full 0.999
_reflns_Friedel_fraction_max 0.880
_reflns_number_gt 2279
_reflns_number_total 7211
_reflns_threshold_expression 'I > 2\s(I)'
_cod_data_source_file d4dt00924j2.cif
_cod_data_source_block agrmos1_8a_vt_1_300_00_auto
_cod_depositor_comments 'Adding full bibliography for 7716275--7716292.cif.'
_cod_database_code 7716288
_shelx_shelxl_version_number 2018/1
_shelx_space_group_comment
;
The symmetry employed for this shelxl refinement is uniquely defined
by the following loop, which should always be used as a source of
symmetry information in preference to the above space-group names.
They are only intended as comments.
;
_shelx_estimated_absorpt_t_max 0.935
_shelx_estimated_absorpt_t_min 0.507
_reflns_odcompleteness_completeness 93.82
_reflns_odcompleteness_iscentric 1
_reflns_odcompleteness_theta 30.44
_olex2_refinement_description
;
1. Fixed Uiso
 At 1.2 times of:
  All C(H) groups, All C(H,H) groups, All N(H) groups
 At 1.5 times of:
  All C(H,H,H) groups
2. Restrained distances
 N008-C00G = N8-C7 = N8-C5 = N008-C00P
 1.34 with sigma of 0.02
 N11-C14 = N007-C00Q
 1.29 with sigma of 0.02
 N007-C00C = N11-C00C
 1.45 with sigma of 0.02
3. Others
 Fixed Sof: N007(0.5) N008(0.5) C00G(0.5) C00W(0.5) H00W(0.5) C00U(0.5)
 H00U(0.5) C00K(0.5) H00K(0.5) C00P(0.5) H00P(0.5) C00Q(0.5) H00Q(0.5) C7(0.5)
 C12(0.5) H12(0.5) C0AA(0.5) H0AA(0.5) C10(0.5) H10(0.5) C5(0.5) H5(0.5)
 N8(0.5) N11(0.5) C14(0.5) H14(0.5)
4.a Ternary CH refined with riding coordinates:
 N004(H004), C00E(H00E), C00L(H00L)
4.b Secondary CH2 refined with riding coordinates:
 C00A(H00A,H00B), C00I(H00C,H00D), C00J(H00F,H00G), C00R(H00H,H00I), C00S(H00J,
 H00N)
4.c Aromatic/amide H refined with riding coordinates:
 C00W(H00W), C00U(H00U), C00K(H00K), C00P(H00P), C00M(H00M), C00O(H00O),
 C00Q(H00Q), C00T(H00T), C00V(H00V), C12(H12), C0AA(H0AA), C10(H10), C5(H5),
 C14(H14)
4.d Fitted hexagon refined as free rotating group:
 N008(C00G,C00W,C00U,C00K,C00P), C7(C12,C0AA,C10,C5,N8)
4.e Idealised Me refined as rotating group:
 C1(H1A,H1B,H1C)
;
_olex2_submission_special_instructions 'No special instructions were received'
_oxdiff_exptl_absorpt_empirical_details
;
Empirical correction (ABSPACK) includes:
- Absorption correction using spherical harmonics
- Frame scaling
;
_oxdiff_exptl_absorpt_empirical_full_max 1.302
_oxdiff_exptl_absorpt_empirical_full_min 0.780

loop_
_space_group_symop_operation_xyz
'x, y, z'
'-x, y+1/2, -z'

loop_
_atom_site_label
_atom_site_type_symbol
_atom_site_fract_x
_atom_site_fract_y
_atom_site_fract_z
_atom_site_U_iso_or_equiv
_atom_site_adp_type
_atom_site_occupancy
_atom_site_site_symmetry_order
_atom_site_calc_flag
_atom_site_refinement_flags_posn
_atom_site_refinement_flags_adp
_atom_site_refinement_flags_occupancy
_atom_site_disorder_assembly
_atom_site_disorder_group
Se01 Se 0.21524(19) 0.58635(12) 0.27102(16) 0.1001(6) Uani 1 1 d . . . . .
Se02 Se 0.7019(2) 0.81724(12) 0.74756(17) 0.1105(7) Uani 1 1 d . . . . .
Fe03 Fe 0.5561(2) 0.49111(15) 0.68630(17) 0.0692(6) Uani 1 1 d . . . . .
N004 N 0.3654(10) 0.4579(7) 0.7981(8) 0.060(3) Uani 1 1 d . . . . .
H004 H 0.273680 0.487040 0.753466 0.072 Uiso 1 1 calc R . . . .
N005 N 0.6552(12) 0.4706(8) 0.8956(10) 0.066(3) Uani 1 1 d . . . . .
C006 C 0.202(2) 0.6220(15) 0.8936(19) 0.102(6) Uani 1 1 d . . . . .
N007 N 0.520(3) 0.364(2) 0.651(4) 0.070(14) Uiso 0.5 1 d D . P A 1
N008 N 0.7459(19) 0.4679(13) 0.6070(19) 0.071(8) Uiso 0.5 1 d D . P A 1
C00G C 0.748(2) 0.3784(13) 0.562(2) 0.054(7) Uiso 0.5 1 d DG . P A 1
C00W C 0.868(2) 0.3469(11) 0.500(2) 0.095(11) Uiso 0.5 1 d G . P A 1
H00W H 0.869568 0.287027 0.469332 0.114 Uiso 0.5 1 calc R . P A 1
C00U C 0.987(2) 0.4049(15) 0.483(2) 0.072(8) Uiso 0.5 1 d G . P A 1
H00U H 1.067985 0.383836 0.442053 0.087 Uiso 0.5 1 calc R . P A 1
C00K C 0.985(2) 0.4944(14) 0.529(2) 0.088(9) Uiso 0.5 1 d G . P A 1
H00K H 1.064992 0.533239 0.517895 0.106 Uiso 0.5 1 calc R . P A 1
C00P C 0.865(2) 0.5259(11) 0.5906(19) 0.088(10) Uiso 0.5 1 d DG . P A 1
H00P H 0.863584 0.585833 0.621017 0.106 Uiso 0.5 1 calc R . P A 1
N009 N 0.4125(12) 0.5292(7) 0.5124(11) 0.077(4) Uani 1 1 d . . . . .
C00A C 0.1905(14) 0.3251(11) 0.8375(12) 0.074(4) Uani 1 1 d . . . . .
H00A H 0.178087 0.346887 0.927587 0.089 Uiso 1 1 calc R . . . .
H00B H 0.111640 0.351941 0.773717 0.089 Uiso 1 1 calc R . . . .
O00B O 0.1154(14) 0.5744(11) 0.8456(17) 0.155(6) Uani 1 1 d . . . . .
C00C C 0.3701(14) 0.3198(11) 0.6642(12) 0.064(4) Uani 1 1 d D . . . .
C00D C 0.3373(15) 0.5498(10) 0.4157(14) 0.074(4) Uani 1 1 d . . . . .
C00E C 0.3427(14) 0.3559(9) 0.8020(12) 0.062(4) Uani 1 1 d . . . . .
H00E H 0.420482 0.330578 0.870150 0.075 Uiso 1 1 calc R . . . .
C00F C 0.5617(15) 0.4778(10) 0.9873(13) 0.067(4) Uani 1 1 d . . . . .
N00H N 0.6261(17) 0.6234(10) 0.7101(13) 0.115(5) Uani 1 1 d . . . . .
C00I C 0.3660(16) 0.5987(11) 0.9360(13) 0.084(4) Uani 1 1 d . . . . .
H00C H 0.396526 0.623257 1.026053 0.100 Uiso 1 1 calc R . . . .
H00D H 0.426103 0.628251 0.874201 0.100 Uiso 1 1 calc R . . . .
C00J C 0.2011(16) 0.1872(10) 0.6991(15) 0.089(5) Uani 1 1 d . . . . .
H00F H 0.195217 0.121278 0.700941 0.107 Uiso 1 1 calc R . . . .
H00G H 0.123020 0.209149 0.629967 0.107 Uiso 1 1 calc R . . . .
C00L C 0.4007(13) 0.4936(10) 0.9380(11) 0.073(4) Uani 1 1 d . . . . .
H00L H 0.338219 0.462553 0.997864 0.088 Uiso 1 1 calc R . . . .
C00M C 0.8002(17) 0.4608(11) 0.9382(15) 0.090(5) Uani 1 1 d . . . . .
H00M H 0.866542 0.458242 0.873688 0.107 Uiso 1 1 calc R . . . .
C00N C 0.6564(18) 0.6983(12) 0.7277(15) 0.084(5) Uani 1 1 d . . . . .
C00O C 0.763(2) 0.4606(12) 1.1635(16) 0.110(7) Uani 1 1 d . . . . .
H00O H 0.800387 0.458237 1.255332 0.132 Uiso 1 1 calc R . . . .
C00Q C 0.620(4) 0.319(3) 0.593(4) 0.069(12) Uiso 0.5 1 d D . P A 1
H00Q H 0.613230 0.257299 0.572614 0.083 Uiso 0.5 1 calc R . P A 1
C00R C 0.3502(17) 0.2149(10) 0.6633(13) 0.086(5) Uani 1 1 d . . . . .
H00H H 0.361638 0.191649 0.573787 0.103 Uiso 1 1 calc R . . . .
H00I H 0.428401 0.187947 0.727657 0.103 Uiso 1 1 calc R . . . .
C00S C 0.1745(18) 0.2241(11) 0.8338(15) 0.102(6) Uani 1 1 d . . . . .
H00J H 0.074218 0.207608 0.851731 0.122 Uiso 1 1 calc R . . . .
H00N H 0.246147 0.197357 0.904310 0.122 Uiso 1 1 calc R . . . .
C00T C 0.857(2) 0.4544(14) 1.0716(19) 0.115(7) Uani 1 1 d . . . . .
H00T H 0.959783 0.445831 1.097438 0.137 Uiso 1 1 calc R . . . .
C00V C 0.6102(18) 0.4706(10) 1.1239(14) 0.096(5) Uani 1 1 d . . . . .
H00V H 0.542712 0.472384 1.187526 0.115 Uiso 1 1 calc R . . . .
C1 C 0.167(2) 0.7197(13) 0.9138(18) 0.157(8) Uani 1 1 d . . . . .
H1A H 0.231276 0.757013 0.866419 0.235 Uiso 1 1 calc GR . . . .
H1B H 0.183514 0.733867 1.008950 0.235 Uiso 1 1 calc GR . . . .
H1C H 0.063976 0.731262 0.879052 0.235 Uiso 1 1 calc GR . . . .
C7 C 0.7353(19) 0.3416(13) 0.542(2) 0.064(8) Uiso 0.5 1 d D . P A 2
C12 C 0.847(2) 0.3024(11) 0.4760(19) 0.079(9) Uiso 0.5 1 d G . P A 2
H12 H 0.837868 0.242410 0.446071 0.094 Uiso 0.5 1 calc R . P A 2
C0AA C 0.973(2) 0.3530(15) 0.455(2) 0.080(9) Uiso 0.5 1 d G . P A 2
H0AA H 1.048217 0.326789 0.410998 0.096 Uiso 0.5 1 calc R . P A 2
C10 C 0.9874(18) 0.4427(14) 0.500(2) 0.078(9) Uiso 0.5 1 d G . P A 2
H10 H 1.071711 0.476513 0.485562 0.093 Uiso 0.5 1 calc R . P A 2
C5 C 0.875(2) 0.4818(11) 0.5653(19) 0.064(7) Uiso 0.5 1 d DG . P A 2
H5 H 0.884852 0.541859 0.595198 0.076 Uiso 0.5 1 calc R . P A 2
N8 N 0.7494(18) 0.4313(13) 0.5863(19) 0.061(6) Uiso 0.5 1 d DG . P A 2
N11 N 0.510(2) 0.349(2) 0.628(3) 0.052(10) Uiso 0.5 1 d D . P A 2
C14 C 0.600(4) 0.302(3) 0.562(4) 0.076(14) Uiso 0.5 1 d D . P A 2
H14 H 0.574031 0.244433 0.529617 0.091 Uiso 0.5 1 calc R . P A 2

loop_
_atom_site_aniso_label
_atom_site_aniso_U_11
_atom_site_aniso_U_22
_atom_site_aniso_U_33
_atom_site_aniso_U_23
_atom_site_aniso_U_13
_atom_site_aniso_U_12
Se01 0.0874(12) 0.1214(17) 0.0872(11) 0.0212(11) -0.0054(9) -0.0037(12)
Se02 0.1458(17) 0.0866(14) 0.1001(13) -0.0037(10) 0.0198(11) -0.0029(13)
Fe03 0.0603(12) 0.0802(15) 0.0651(11) 0.0098(11) -0.0001(9) -0.0114(12)
N004 0.045(6) 0.077(9) 0.055(6) -0.003(6) 0.001(5) 0.009(5)
N005 0.051(7) 0.070(9) 0.074(7) 0.003(6) -0.001(6) -0.015(6)
C006 0.093(15) 0.104(18) 0.110(14) -0.015(12) 0.021(12) 0.017(13)
N009 0.084(9) 0.077(9) 0.069(8) 0.007(7) 0.004(7) -0.018(7)
C00A 0.058(9) 0.097(13) 0.072(9) -0.004(9) 0.023(7) -0.002(9)
O00B 0.089(10) 0.143(14) 0.226(16) -0.060(12) -0.004(10) 0.008(10)
C00C 0.076(10) 0.062(10) 0.056(8) -0.005(8) 0.012(7) -0.016(8)
C00D 0.067(10) 0.085(12) 0.071(9) -0.001(8) 0.012(8) -0.021(8)
C00E 0.061(9) 0.063(10) 0.062(9) -0.001(7) 0.003(7) 0.003(8)
C00F 0.063(9) 0.075(11) 0.056(8) -0.008(8) -0.019(7) -0.009(9)
N00H 0.159(14) 0.096(13) 0.084(9) 0.019(10) -0.014(9) -0.031(12)
C00I 0.099(12) 0.074(12) 0.080(9) -0.029(9) 0.019(8) -0.016(10)
C00J 0.088(12) 0.067(12) 0.109(13) 0.003(10) -0.005(10) -0.026(10)
C00L 0.078(9) 0.083(12) 0.058(8) -0.009(8) 0.009(7) -0.028(10)
C00M 0.066(10) 0.105(14) 0.094(11) 0.018(10) -0.004(9) -0.017(9)
C00N 0.096(13) 0.082(13) 0.075(11) 0.004(10) 0.013(9) -0.013(10)
C00O 0.15(2) 0.076(13) 0.083(13) -0.002(11) -0.046(13) -0.010(13)
C00R 0.109(14) 0.068(12) 0.081(10) -0.001(9) 0.017(9) -0.007(10)
C00S 0.122(15) 0.091(14) 0.095(13) -0.016(11) 0.022(10) -0.040(12)
C00T 0.111(17) 0.116(17) 0.105(15) 0.007(13) -0.031(13) 0.000(12)
C00V 0.107(14) 0.083(14) 0.090(11) -0.005(10) -0.018(10) 0.020(11)
C1 0.17(2) 0.116(18) 0.18(2) -0.022(16) 0.019(15) 0.073(16)

loop_
_atom_type_symbol
_atom_type_description
_atom_type_scat_dispersion_real
_atom_type_scat_dispersion_imag
_atom_type_scat_source
C C 0.0033 0.0016 'International Tables Vol C Tables 4.2.6.8 and 6.1.1.4'
H H 0.0000 0.0000 'International Tables Vol C Tables 4.2.6.8 and 6.1.1.4'
Fe Fe 0.3463 0.8444 'International Tables Vol C Tables 4.2.6.8 and 6.1.1.4'
N N 0.0061 0.0033 'International Tables Vol C Tables 4.2.6.8 and 6.1.1.4'
O O 0.0106 0.0060 'International Tables Vol C Tables 4.2.6.8 and 6.1.1.4'
Se Se -0.0929 2.2259 'International Tables Vol C Tables 4.2.6.8 and 6.1.1.4'

loop_
_geom_angle_atom_site_label_1
_geom_angle_atom_site_label_2
_geom_angle_atom_site_label_3
_geom_angle
_geom_angle_site_symmetry_1
_geom_angle_site_symmetry_3
_geom_angle_publ_flag
N004 Fe03 N8 144.5(6) . . ?
N005 Fe03 N004 74.8(4) . . ?
N005 Fe03 N8 97.1(6) . . ?
N005 Fe03 N11 99.2(9) . . ?
N007 Fe03 N004 75.7(8) . . ?
N007 Fe03 N005 94.5(12) . . ?
N007 Fe03 N008 84.0(10) . . ?
N007 Fe03 N009 92.1(11) . . ?
N007 Fe03 N00H 170.7(9) . . ?
N008 Fe03 N004 156.3(7) . . ?
N008 Fe03 N005 95.1(7) . . ?
N008 Fe03 N009 100.7(7) . . ?
N008 Fe03 N00H 86.7(7) . . ?
N009 Fe03 N004 92.3(4) . . ?
N009 Fe03 N005 163.4(5) . . ?
N009 Fe03 N8 99.5(6) . . ?
N009 Fe03 N11 87.8(9) . . ?
N00H Fe03 N004 113.4(5) . . ?
N00H Fe03 N005 86.5(4) . . ?
N00H Fe03 N009 89.4(5) . . ?
N00H Fe03 N8 100.2(7) . . ?
N00H Fe03 N11 168.4(8) . . ?
N11 Fe03 N004 78.0(7) . . ?
N11 Fe03 N8 69.2(7) . . ?
Fe03 N004 H004 109.6 . . ?
C00E N004 Fe03 110.3(7) . . ?
C00E N004 H004 109.6 . . ?
C00L N004 Fe03 107.9(7) . . ?
C00L N004 H004 109.6 . . ?
C00L N004 C00E 109.8(10) . . ?
C00F N005 Fe03 115.6(8) . . ?
C00F N005 C00M 118.2(11) . . ?
C00M N005 Fe03 125.8(10) . . ?
O00B C006 C00I 125(2) . . ?
O00B C006 C1 121(2) . . ?
C1 C006 C00I 113.3(17) . . ?
C00C N007 Fe03 122(2) . . ?
C00Q N007 Fe03 117(2) . . ?
C00Q N007 C00C 120(3) . . ?
C00G N008 Fe03 109.6(11) . . ?
C00G N008 C00P 120.0 . . ?
C00P N008 Fe03 130.4(11) . . ?
N008 C00G C00Q 116.1(19) . . ?
C00W C00G N008 120.0 . . ?
C00W C00G C00Q 123.7(19) . . ?
C00G C00W H00W 120.0 . . ?
C00G C00W C00U 120.0 . . ?
C00U C00W H00W 120.0 . . ?
C00W C00U H00U 120.0 . . ?
C00W C00U C00K 120.0 . . ?
C00K C00U H00U 120.0 . . ?
C00U C00K H00K 120.0 . . ?
C00P C00K C00U 120.0 . . ?
C00P C00K H00K 120.0 . . ?
N008 C00P H00P 120.0 . . ?
C00K C00P N008 120.0 . . ?
C00K C00P H00P 120.0 . . ?
C00D N009 Fe03 178.3(12) . . ?
H00A C00A H00B 107.9 . . ?
C00E C00A H00A 109.2 . . ?
C00E C00A H00B 109.2 . . ?
C00S C00A H00A 109.2 . . ?
C00S C00A H00B 109.2 . . ?
C00S C00A C00E 112.1(13) . . ?
N007 C00C C00E 100.3(15) . . ?
N007 C00C C00R 121.8(18) . . ?
C00E C00C C00R 108.6(11) . . ?
N11 C00C C00E 112.0(17) . . ?
N11 C00C C00R 113.8(18) . . ?
N009 C00D Se01 176.8(14) . . ?
N004 C00E C00A 115.3(12) . . ?
N004 C00E C00C 106.5(10) . . ?
N004 C00E H00E 107.9 . . ?
C00A C00E H00E 107.9 . . ?
C00C C00E C00A 111.1(10) . . ?
C00C C00E H00E 107.9 . . ?
N005 C00F C00L 117.6(11) . . ?
N005 C00F C00V 121.8(12) . . ?
C00V C00F C00L 120.6(14) . . ?
C00N N00H Fe03 175.2(17) . . ?
C006 C00I H00C 108.7 . . ?
C006 C00I H00D 108.7 . . ?
C006 C00I C00L 114.1(13) . . ?
H00C C00I H00D 107.6 . . ?
C00L C00I H00C 108.7 . . ?
C00L C00I H00D 108.7 . . ?
H00F C00J H00G 108.0 . . ?
C00R C00J H00F 109.3 . . ?
C00R C00J H00G 109.3 . . ?
C00R C00J C00S 111.6(12) . . ?
C00S C00J H00F 109.3 . . ?
C00S C00J H00G 109.3 . . ?
N004 C00L C00F 109.7(11) . . ?
N004 C00L C00I 108.5(11) . . ?
N004 C00L H00L 109.6 . . ?
C00F C00L C00I 109.9(11) . . ?
C00F C00L H00L 109.6 . . ?
C00I C00L H00L 109.6 . . ?
N005 C00M H00M 118.3 . . ?
N005 C00M C00T 123.5(16) . . ?
C00T C00M H00M 118.3 . . ?
N00H C00N Se02 177.5(15) . . ?
C00T C00O H00O 119.8 . . ?
C00T C00O C00V 120.5(16) . . ?
C00V C00O H00O 119.8 . . ?
N007 C00Q C00G 113(3) . . ?
N007 C00Q H00Q 123.6 . . ?
C00G C00Q H00Q 123.6 . . ?
C00C C00R H00H 109.2 . . ?
C00C C00R H00I 109.2 . . ?
C00J C00R C00C 112.2(13) . . ?
C00J C00R H00H 109.2 . . ?
C00J C00R H00I 109.2 . . ?
H00H C00R H00I 107.9 . . ?
C00A C00S C00J 111.0(12) . . ?
C00A C00S H00J 109.4 . . ?
C00A C00S H00N 109.4 . . ?
C00J C00S H00J 109.4 . . ?
C00J C00S H00N 109.4 . . ?
H00J C00S H00N 108.0 . . ?
C00M C00T H00T 120.9 . . ?
C00O C00T C00M 118.3(19) . . ?
C00O C00T H00T 120.9 . . ?
C00F C00V C00O 117.6(16) . . ?
C00F C00V H00V 121.2 . . ?
C00O C00V H00V 121.2 . . ?
C006 C1 H1A 109.5 . . ?
C006 C1 H1B 109.5 . . ?
C006 C1 H1C 109.5 . . ?
H1A C1 H1B 109.5 . . ?
H1A C1 H1C 109.5 . . ?
H1B C1 H1C 109.5 . . ?
C12 C7 N8 120.0 . . ?
C14 C7 C12 127(2) . . ?
C14 C7 N8 113(2) . . ?
C7 C12 H12 120.0 . . ?
C0AA C12 C7 120.0 . . ?
C0AA C12 H12 120.0 . . ?
C12 C0AA H0AA 120.0 . . ?
C12 C0AA C10 120.0 . . ?
C10 C0AA H0AA 120.0 . . ?
C0AA C10 H10 120.0 . . ?
C5 C10 C0AA 120.0 . . ?
C5 C10 H10 120.0 . . ?
C10 C5 H5 120.0 . . ?
C10 C5 N8 120.0 . . ?
N8 C5 H5 120.0 . . ?
C7 N8 Fe03 117.4(10) . . ?
C5 N8 Fe03 122.5(10) . . ?
C5 N8 C7 120.0 . . ?
C00C N11 Fe03 111.3(19) . . ?
C14 N11 Fe03 122(2) . . ?
C14 N11 C00C 127(3) . . ?
C7 C14 H14 121.0 . . ?
N11 C14 C7 118(3) . . ?
N11 C14 H14 121.0 . . ?

loop_
_geom_bond_atom_site_label_1
_geom_bond_atom_site_label_2
_geom_bond_distance
_geom_bond_site_symmetry_2
_geom_bond_publ_flag
Se01 C00D 1.773(15) . ?
Se02 C00N 1.798(17) . ?
Fe03 N004 2.210(9) . ?
Fe03 N005 2.173(9) . ?
Fe03 N007 1.92(3) . ?
Fe03 N008 1.994(15) . ?
Fe03 N009 2.093(11) . ?
Fe03 N00H 2.045(15) . ?
Fe03 N8 2.281(14) . ?
Fe03 N11 2.19(3) . ?
N004 H004 0.9800 . ?
N004 C00E 1.513(15) . ?
N004 C00L 1.480(12) . ?
N005 C00F 1.319(14) . ?
N005 C00M 1.322(15) . ?
C006 O00B 1.108(19) . ?
C006 C00I 1.51(2) . ?
C006 C1 1.49(2) . ?
N007 C00C 1.51(2) . ?
N007 C00Q 1.31(2) . ?
N008 C00G 1.3900 . ?
N008 C00P 1.3900 . ?
C00G C00W 1.3900 . ?
C00G C00Q 1.50(4) . ?
C00W H00W 0.9300 . ?
C00W C00U 1.3900 . ?
C00U H00U 0.9300 . ?
C00U C00K 1.3900 . ?
C00K H00K 0.9300 . ?
C00K C00P 1.3900 . ?
C00P H00P 0.9300 . ?
N009 C00D 1.141(13) . ?
C00A H00A 0.9700 . ?
C00A H00B 0.9700 . ?
C00A C00E 1.522(15) . ?
C00A C00S 1.489(19) . ?
C00C C00E 1.517(16) . ?
C00C C00R 1.550(19) . ?
C00C N11 1.42(2) . ?
C00E H00E 0.9800 . ?
C00F C00L 1.482(15) . ?
C00F C00V 1.373(15) . ?
N00H C00N 1.141(16) . ?
C00I H00C 0.9700 . ?
C00I H00D 0.9700 . ?
C00I C00L 1.574(19) . ?
C00J H00F 0.9700 . ?
C00J H00G 0.9700 . ?
C00J C00R 1.483(17) . ?
C00J C00S 1.490(17) . ?
C00L H00L 0.9800 . ?
C00M H00M 0.9300 . ?
C00M C00T 1.360(17) . ?
C00O H00O 0.9300 . ?
C00O C00T 1.32(2) . ?
C00O C00V 1.39(2) . ?
C00Q H00Q 0.9300 . ?
C00R H00H 0.9700 . ?
C00R H00I 0.9700 . ?
C00S H00J 0.9700 . ?
C00S H00N 0.9700 . ?
C00T H00T 0.9300 . ?
C00V H00V 0.9300 . ?
C1 H1A 0.9600 . ?
C1 H1B 0.9600 . ?
C1 H1C 0.9600 . ?
C7 C12 1.3900 . ?
C7 N8 1.3900 . ?
C7 C14 1.38(4) . ?
C12 H12 0.9300 . ?
C12 C0AA 1.3900 . ?
C0AA H0AA 0.9300 . ?
C0AA C10 1.3900 . ?
C10 H10 0.9300 . ?
C10 C5 1.3900 . ?
C5 H5 0.9300 . ?
C5 N8 1.3900 . ?
N11 C14 1.29(2) . ?
C14 H14 0.9300 . ?
